data_4333381
loop_
_publ_author_name
'Kapre, Ruta R.'
'Bothe, Eberhard'
'Weyherm\"uller, Thomas'
'DeBeer George, Serena'
'Muresan, Nicoleta'
'Wieghardt, Karl'

_publ_section_title
;
 Electronic Structures of Tris(dioxolene)chromium and
 Tris(dithiolene)chromium Complexes of the Electron-Transfer Series
 [Cr(dioxolene)3]zand [Cr(dithiolene)3]z(z= 0, 1&#x2212;, 2&#x2212;,
 3&#x2212;). A Combined Experimental and Density Functional Theoretical
 Study
;
_journal_issue 19
_journal_name_full 'Inorganic Chemistry'
_journal_page_first 7827
_journal_page_last 7839
_journal_paper_doi 10.1021/ic7008607
_journal_volume 46
_journal_year 2007
_chemical_formula_moiety '[C16 H36 N]+,[C42 H60 Cr S6]-'
_chemical_formula_sum 'C58 H96 Cr N S6'
_chemical_formula_weight 1051.72
_chemical_name_systematic
; 
 ? 
;
_space_group_IT_number 14
_symmetry_cell_setting monoclinic
_symmetry_space_group_name_Hall '-P 2ybc'
_symmetry_space_group_name_H-M 'P 1 21/c 1'
_atom_sites_solution_hydrogens geom
_atom_sites_solution_primary direct
_atom_sites_solution_secondary difmap
_audit_creation_method SHELXL-97
_cell_angle_alpha 90.00
_cell_angle_beta 90.703(5)
_cell_angle_gamma 90.00
_cell_formula_units_Z 4
_cell_length_a 14.4072(8)
_cell_length_b 21.579(2)
_cell_length_c 20.1333(12)
_cell_measurement_temperature 100(2)
_cell_volume 6258.8(8)
_computing_cell_refinement 'Nonius Collect Software'
_computing_data_collection 'Nonius Collect Software'
_computing_data_reduction 'Nonius Collect Software'
_computing_structure_refinement 'SHELXL-97 (Sheldrick, 1997)'
_computing_structure_solution 'SHELXS-97 (Sheldrick, 1990)'
_diffrn_ambient_temperature 100(2)
_diffrn_measured_fraction_theta_full 0.967
_diffrn_measured_fraction_theta_max 0.967
_diffrn_measurement_device_type 'Bruker-Nonius Kappa-CCD'
_diffrn_measurement_method '263 images at 1.0 deg. in phi, 67 images at 1.0 deg. in \w, 220 sec./frame'
_diffrn_radiation_monochromator graphite
_diffrn_radiation_source 'rotating anode, 50 kV, 70 mA'
_diffrn_radiation_type MoK\a
_diffrn_radiation_wavelength 0.71073
_diffrn_reflns_av_R_equivalents 0.1015
_diffrn_reflns_av_sigmaI/netI 0.0973
_diffrn_reflns_limit_h_max 16
_diffrn_reflns_limit_h_min -16
_diffrn_reflns_limit_k_max 24
_diffrn_reflns_limit_k_min -24
_diffrn_reflns_limit_l_max 23
_diffrn_reflns_limit_l_min -22
_diffrn_reflns_number 38236
_diffrn_reflns_theta_full 24.00
_diffrn_reflns_theta_max 24.00
_diffrn_reflns_theta_min 3.40
_exptl_absorpt_coefficient_mu 0.417
_exptl_absorpt_correction_type none
_exptl_crystal_colour 'dark brown'
_exptl_crystal_density_diffrn 1.116
_exptl_crystal_density_method 'not measured'
_exptl_crystal_description 'transparent parallelepiped'
_exptl_crystal_F_000 2284
_exptl_crystal_size_max 0.14
_exptl_crystal_size_mid 0.12
_exptl_crystal_size_min 0.05
_refine_diff_density_max 0.672
_refine_diff_density_min -0.421
_refine_diff_density_rms 0.080
_refine_ls_extinction_method none
_refine_ls_goodness_of_fit_ref 1.059
_refine_ls_hydrogen_treatment mixed
_refine_ls_matrix_type full
_refine_ls_number_parameters 617
_refine_ls_number_reflns 9790
_refine_ls_number_restraints 0
_refine_ls_restrained_S_all 1.059
_refine_ls_R_factor_all 0.1212
_refine_ls_R_factor_gt 0.0685
_refine_ls_shift/su_max 0.003
_refine_ls_shift/su_mean 0.001
_refine_ls_structure_factor_coef Fsqd
_refine_ls_weighting_details 'w=1/[\s^2^(Fo^2^)+(0.0516P)^2^+15.5968P] where P=(Fo^2^+2Fc^2^)/3'
_refine_ls_weighting_scheme calc
_refine_ls_wR_factor_gt 0.1358
_refine_ls_wR_factor_ref 0.1605
_reflns_number_gt 6355
_reflns_number_total 9790
_reflns_threshold_expression >2sigma(I)
_cod_data_source_file ic7008607sup1.cif
_cod_data_source_block 3
_cod_depositor_comments
;
The following automatic conversions were performed:

'_symmetry_cell_setting' value 'Monoclinic' changed to 'monoclinic'
according to /home/saulius/struct/CIF-dictionaries/cif_core.dic
dictionary named 'cif_core.dic' version 2.4.2 from 2011-04-26.

Automatic conversion script
Id: cif_fix_values 1891 2012-01-12 08:04:46Z andrius 

The following automatic conversions were performed:

'_refine_ls_weighting_scheme' value 'calc
w=1/[\s^2^(Fo^2^)+(0.0516P)^2^+15.5968P] where P=(Fo^2^+2Fc^2^)/3'
was changed to 'calc'. New tag '_refine_ls_weighting_details' was
created. The value of the new tag was set to
'w=1/[\s^2^(Fo^2^)+(0.0516P)^2^+15.5968P] where P=(Fo^2^+2Fc^2^)/3'.

Automatic conversion script
Id: cif_fix_values 3143 2015-03-26 13:38:13Z robertas 
;
_cod_original_sg_symbol_H-M P2(1)/c
_cod_database_code 4333381

loop_
_symmetry_equiv_pos_as_xyz
'x, y, z'
'-x, y+1/2, -z+1/2'
'-x, -y, -z'
'x, -y-1/2, z-1/2'

loop_
_atom_site_label
_atom_site_type_symbol
_atom_site_fract_x
_atom_site_fract_y
_atom_site_fract_z
_atom_site_U_iso_or_equiv
_atom_site_adp_type
_atom_site_occupancy
_atom_site_calc_flag
_atom_site_refinement_flags
Cr1 Cr 0.45832(5) 0.65360(4) 0.71607(4) 0.0207(2) Uani 1 d .
S1 S 0.48473(8) 0.72830(6) 0.63825(6) 0.0222(3) Uani 1 d .
S2 S 0.32773(9) 0.71000(6) 0.73842(6) 0.0249(3) Uani 1 d .
C1 C 0.3855(3) 0.7747(2) 0.6290(2) 0.0223(11) Uani 1 d .
C2 C 0.3169(3) 0.7672(2) 0.6776(2) 0.0216(11) Uani 1 d .
C3 C 0.2364(3) 0.8037(2) 0.6761(2) 0.0249(12) Uani 1 d .
H3 H 0.1926 0.7995 0.7107 0.030 Uiso 1 calc R
C4 C 0.2196(3) 0.8451(2) 0.6263(2) 0.0259(12) Uani 1 d .
C5 C 0.2881(3) 0.8517(2) 0.5774(2) 0.0240(12) Uani 1 d .
H5 H 0.2773 0.8806 0.5425 0.029 Uiso 1 calc R
C6 C 0.3710(3) 0.8182(2) 0.5775(2) 0.0228(12) Uani 1 d .
C7 C 0.4414(3) 0.8281(2) 0.5207(2) 0.0261(12) Uani 1 d .
C8 C 0.5366(3) 0.8495(3) 0.5484(3) 0.0352(14) Uani 1 d .
H8A H 0.5601 0.8189 0.5804 0.053 Uiso 1 calc R
H8B H 0.5296 0.8897 0.5705 0.053 Uiso 1 calc R
H8C H 0.5805 0.8535 0.5118 0.053 Uiso 1 calc R
C9 C 0.4095(4) 0.8776(3) 0.4711(3) 0.0323(13) Uani 1 d .
H9A H 0.3993 0.9168 0.4945 0.048 Uiso 1 calc R
H9B H 0.3515 0.8643 0.4495 0.048 Uiso 1 calc R
H9C H 0.4573 0.8835 0.4374 0.048 Uiso 1 calc R
C10 C 0.4505(4) 0.7675(3) 0.4817(3) 0.0403(15) Uani 1 d .
H10A H 0.4697 0.7341 0.5120 0.060 Uiso 1 calc R
H10B H 0.4970 0.7725 0.4470 0.060 Uiso 1 calc R
H10C H 0.3905 0.7569 0.4612 0.060 Uiso 1 calc R
C11 C 0.1290(4) 0.8832(3) 0.6250(3) 0.0316(13) Uani 1 d .
C12 C 0.1166(4) 0.9225(3) 0.5627(3) 0.0409(15) Uani 1 d .
H12A H 0.1670 0.9529 0.5604 0.061 Uiso 1 calc R
H12B H 0.0569 0.9442 0.5643 0.061 Uiso 1 calc R
H12C H 0.1179 0.8957 0.5234 0.061 Uiso 1 calc R
C13 C 0.0457(4) 0.8398(3) 0.6299(3) 0.0496(17) Uani 1 d .
H13A H 0.0477 0.8182 0.6727 0.074 Uiso 1 calc R
H13B H 0.0477 0.8093 0.5938 0.074 Uiso 1 calc R
H13C H -0.0118 0.8639 0.6262 0.074 Uiso 1 calc R
C14 C 0.1314(4) 0.9276(3) 0.6856(3) 0.0505(18) Uani 1 d .
H14A H 0.1380 0.9034 0.7266 0.076 Uiso 1 calc R
H14B H 0.0736 0.9514 0.6869 0.076 Uiso 1 calc R
H14C H 0.1841 0.9560 0.6818 0.076 Uiso 1 calc R
S21 S 0.38743(8) 0.58786(6) 0.78977(6) 0.0228(3) Uani 1 d .
S22 S 0.39692(9) 0.58651(6) 0.63642(6) 0.0250(3) Uani 1 d .
C21 C 0.2958(3) 0.5526(2) 0.7456(2) 0.0237(12) Uani 1 d .
C22 C 0.3067(3) 0.5473(2) 0.6762(2) 0.0237(12) Uani 1 d .
C23 C 0.2446(3) 0.5114(2) 0.6385(2) 0.0244(12) Uani 1 d .
H23 H 0.2541 0.5070 0.5921 0.029 Uiso 1 calc R
C24 C 0.1703(3) 0.4825(2) 0.6673(3) 0.0280(13) Uani 1 d .
C25 C 0.1572(3) 0.4918(2) 0.7356(2) 0.0271(12) Uani 1 d .
H25 H 0.1041 0.4737 0.7553 0.033 Uiso 1 calc R
C26 C 0.2169(3) 0.5257(2) 0.7760(2) 0.0253(12) Uani 1 d .
C27 C 0.1939(3) 0.5363(3) 0.8503(2) 0.0293(13) Uani 1 d .
C28 C 0.1012(4) 0.5065(3) 0.8693(3) 0.0382(15) Uani 1 d .
H28A H 0.0885 0.5151 0.9161 0.057 Uiso 1 calc R
H28B H 0.1047 0.4616 0.8624 0.057 Uiso 1 calc R
H28C H 0.0513 0.5237 0.8415 0.057 Uiso 1 calc R
C29 C 0.2688(4) 0.5068(3) 0.8959(2) 0.0319(13) Uani 1 d .
H29A H 0.2524 0.5133 0.9424 0.048 Uiso 1 calc R
H29B H 0.3290 0.5261 0.8872 0.048 Uiso 1 calc R
H29C H 0.2725 0.4622 0.8868 0.048 Uiso 1 calc R
C30 C 0.1840(4) 0.6066(2) 0.8631(3) 0.0322(13) Uani 1 d .
H30A H 0.1691 0.6136 0.9098 0.048 Uiso 1 calc R
H30B H 0.1341 0.6233 0.8348 0.048 Uiso 1 calc R
H30C H 0.2425 0.6274 0.8526 0.048 Uiso 1 calc R
C31 C 0.1047(3) 0.4411(3) 0.6255(3) 0.0301(13) Uani 1 d .
C32 C 0.1589(4) 0.3837(3) 0.6032(3) 0.0494(17) Uani 1 d .
H32A H 0.1758 0.3587 0.6421 0.074 Uiso 1 calc R
H32B H 0.2153 0.3968 0.5804 0.074 Uiso 1 calc R
H32C H 0.1202 0.3590 0.5728 0.074 Uiso 1 calc R
C33 C 0.0196(4) 0.4185(3) 0.6647(3) 0.0487(17) Uani 1 d .
H33A H 0.0406 0.3943 0.7032 0.073 Uiso 1 calc R
H33B H -0.0195 0.3925 0.6359 0.073 Uiso 1 calc R
H33C H -0.0162 0.4543 0.6798 0.073 Uiso 1 calc R
C34 C 0.0701(4) 0.4762(3) 0.5648(3) 0.0515(17) Uani 1 d .
H34A H 0.0289 0.4494 0.5384 0.077 Uiso 1 calc R
H34B H 0.1231 0.4887 0.5379 0.077 Uiso 1 calc R
H34C H 0.0360 0.5131 0.5789 0.077 Uiso 1 calc R
S41 S 0.60445(9) 0.62189(6) 0.68566(6) 0.0246(3) Uani 1 d .
S42 S 0.53152(9) 0.68651(6) 0.81139(6) 0.0245(3) Uani 1 d .
C41 C 0.6855(3) 0.6457(2) 0.7464(3) 0.0252(12) Uani 1 d .
C42 C 0.6492(3) 0.6701(2) 0.8054(2) 0.0237(12) Uani 1 d .
C43 C 0.7059(4) 0.6821(2) 0.8614(3) 0.0290(13) Uani 1 d .
H43 H 0.6792 0.6983 0.9007 0.035 Uiso 1 calc R
C44 C 0.7990(4) 0.6706(2) 0.8598(3) 0.0317(13) Uani 1 d .
C45 C 0.8355(4) 0.6485(3) 0.7997(3) 0.0383(14) Uani 1 d .
H45 H 0.9005 0.6410 0.7983 0.046 Uiso 1 calc R
C46 C 0.7838(4) 0.6368(2) 0.7426(3) 0.0327(13) Uani 1 d .
C47 C 0.8314(4) 0.6135(3) 0.6791(3) 0.0371(14) Uani 1 d .
C48 C 0.8021(4) 0.5471(3) 0.6623(3) 0.0388(15) Uani 1 d .
H48A H 0.8342 0.5333 0.6222 0.058 Uiso 1 calc R
H48B H 0.7348 0.5457 0.6544 0.058 Uiso 1 calc R
H48C H 0.8185 0.5197 0.6994 0.058 Uiso 1 calc R
C49 C 0.9385(4) 0.6129(4) 0.6874(3) 0.059(2) Uani 1 d .
H49A H 0.9667 0.5991 0.6459 0.088 Uiso 1 calc R
H49B H 0.9561 0.5845 0.7233 0.088 Uiso 1 calc R
H49C H 0.9603 0.6548 0.6981 0.088 Uiso 1 calc R
C50 C 0.8088(4) 0.6569(3) 0.6209(3) 0.0475(17) Uani 1 d .
H50A H 0.8369 0.6408 0.5803 0.071 Uiso 1 calc R
H50B H 0.8337 0.6983 0.6305 0.071 Uiso 1 calc R
H50C H 0.7413 0.6595 0.6148 0.071 Uiso 1 calc R
C51 C 0.8628(4) 0.6771(3) 0.9217(3) 0.0413(15) Uani 1 d .
C52 C 0.9517(4) 0.7117(3) 0.9040(3) 0.0565(19) Uani 1 d .
H52A H 0.9906 0.7165 0.9439 0.085 Uiso 1 calc R
H52B H 0.9359 0.7527 0.8861 0.085 Uiso 1 calc R
H52C H 0.9857 0.6881 0.8706 0.085 Uiso 1 calc R
C53 C 0.8154(4) 0.7121(3) 0.9771(3) 0.0535(18) Uani 1 d .
H53A H 0.8584 0.7163 1.0150 0.080 Uiso 1 calc R
H53B H 0.7601 0.6892 0.9910 0.080 Uiso 1 calc R
H53C H 0.7971 0.7533 0.9613 0.080 Uiso 1 calc R
C54 C 0.8877(5) 0.6113(3) 0.9459(4) 0.066(2) Uani 1 d .
H54A H 0.9290 0.6140 0.9848 0.099 Uiso 1 calc R
H54B H 0.9191 0.5888 0.9103 0.099 Uiso 1 calc R
H54C H 0.8309 0.5892 0.9578 0.099 Uiso 1 calc R
N60 N 0.4813(3) 0.60264(18) 0.3110(2) 0.0263(10) Uani 1 d .
C61 C 0.3928(3) 0.6384(3) 0.3274(3) 0.0327(14) Uani 1 d .
H61A H 0.4108 0.6808 0.3412 0.039 Uiso 1 calc R
H61B H 0.3551 0.6422 0.2862 0.039 Uiso 1 calc R
C62 C 0.3323(4) 0.6112(3) 0.3808(3) 0.0406(15) Uani 1 d .
H62A H 0.3665 0.6113 0.4237 0.049 Uiso 1 calc R
H62B H 0.3167 0.5678 0.3694 0.049 Uiso 1 calc R
C63 C 0.2425(4) 0.6490(4) 0.3873(3) 0.063(2) Uani 1 d .
H63A H 0.2577 0.6938 0.3881 0.076 Uiso 1 calc R
H63B H 0.2016 0.6411 0.3484 0.076 Uiso 1 calc R
C64 C 0.1921(5) 0.6320(5) 0.4501(4) 0.096(3) Uani 1 d .
H64A H 0.1754 0.5880 0.4488 0.144 Uiso 1 calc R
H64B H 0.1356 0.6571 0.4535 0.144 Uiso 1 calc R
H64C H 0.2325 0.6399 0.4886 0.144 Uiso 1 calc R
C65 C 0.5301(4) 0.5814(2) 0.3743(2) 0.0269(12) Uani 1 d .
H65A H 0.5849 0.5565 0.3619 0.032 Uiso 1 calc R
H65B H 0.4874 0.5537 0.3986 0.032 Uiso 1 calc R
C66 C 0.5620(4) 0.6322(3) 0.4214(3) 0.0349(14) Uani 1 d .
H66A H 0.5200 0.6683 0.4167 0.042 Uiso 1 calc R
H66B H 0.6252 0.6457 0.4090 0.042 Uiso 1 calc R
C67 C 0.5632(4) 0.6110(3) 0.4933(3) 0.0435(16) Uani 1 d .
H67A H 0.5889 0.6451 0.5208 0.052 Uiso 1 calc R
H67B H 0.4982 0.6046 0.5071 0.052 Uiso 1 calc R
C68 C 0.6163(4) 0.5535(3) 0.5097(3) 0.0418(15) Uani 1 d .
H68A H 0.6074 0.5429 0.5565 0.063 Uiso 1 calc R
H68B H 0.6824 0.5604 0.5016 0.063 Uiso 1 calc R
H68C H 0.5938 0.5193 0.4817 0.063 Uiso 1 calc R
C69 C 0.4578(4) 0.5446(2) 0.2717(2) 0.0281(12) Uani 1 d .
H69A H 0.5145 0.5187 0.2698 0.034 Uiso 1 calc R
H69B H 0.4112 0.5209 0.2971 0.034 Uiso 1 calc R
C70 C 0.4210(4) 0.5522(3) 0.2018(3) 0.0322(13) Uani 1 d .
H70A H 0.4705 0.5689 0.1732 0.039 Uiso 1 calc R
H70B H 0.3688 0.5821 0.2015 0.039 Uiso 1 calc R
C71 C 0.3880(4) 0.4901(3) 0.1750(3) 0.0362(14) Uani 1 d .
H71A H 0.4338 0.4582 0.1884 0.043 Uiso 1 calc R
H71B H 0.3286 0.4797 0.1965 0.043 Uiso 1 calc R
C72 C 0.3739(4) 0.4864(3) 0.1009(3) 0.0465(16) Uani 1 d .
H72A H 0.3489 0.4456 0.0891 0.070 Uiso 1 calc R
H72B H 0.4334 0.4926 0.0788 0.070 Uiso 1 calc R
H72C H 0.3301 0.5187 0.0865 0.070 Uiso 1 calc R
C73 C 0.5411(3) 0.6470(2) 0.2719(3) 0.0295(13) Uani 1 d .
H73A H 0.5536 0.6837 0.3000 0.035 Uiso 1 calc R
H73B H 0.5045 0.6613 0.2329 0.035 Uiso 1 calc R
C74 C 0.6336(4) 0.6229(2) 0.2472(3) 0.0317(13) Uani 1 d .
H74A H 0.6234 0.5941 0.2095 0.038 Uiso 1 calc R
H74B H 0.6665 0.6002 0.2831 0.038 Uiso 1 calc R
C75 C 0.6916(4) 0.6788(3) 0.2248(3) 0.0407(15) Uani 1 d .
H75A H 0.6531 0.7046 0.1946 0.049 Uiso 1 calc R
H75B H 0.7073 0.7042 0.2643 0.049 Uiso 1 calc R
C76 C 0.7808(4) 0.6621(3) 0.1898(3) 0.0495(17) Uani 1 d .
H76A H 0.8167 0.6999 0.1816 0.074 Uiso 1 calc R
H76B H 0.7659 0.6420 0.1473 0.074 Uiso 1 calc R
H76C H 0.8173 0.6338 0.2176 0.074 Uiso 1 calc R

loop_
_atom_site_aniso_label
_atom_site_aniso_U_11
_atom_site_aniso_U_22
_atom_site_aniso_U_33
_atom_site_aniso_U_23
_atom_site_aniso_U_13
_atom_site_aniso_U_12
Cr1 0.0253(4) 0.0194(4) 0.0173(4) -0.0002(4) -0.0001(3) 0.0005(4)
S1 0.0243(7) 0.0230(7) 0.0193(7) 0.0018(6) 0.0024(5) 0.0026(6)
S2 0.0284(7) 0.0239(7) 0.0224(7) 0.0023(6) 0.0054(5) 0.0007(6)
C1 0.026(3) 0.017(3) 0.024(3) -0.007(2) 0.000(2) -0.002(2)
C2 0.026(3) 0.023(3) 0.017(3) -0.005(2) -0.001(2) -0.002(2)
C3 0.024(3) 0.029(3) 0.023(3) -0.003(2) 0.004(2) -0.002(2)
C4 0.026(3) 0.027(3) 0.024(3) -0.005(2) -0.006(2) 0.002(2)
C5 0.030(3) 0.024(3) 0.018(3) -0.004(2) -0.003(2) -0.001(2)
C6 0.031(3) 0.018(3) 0.020(3) -0.003(2) -0.001(2) 0.004(2)
C7 0.033(3) 0.026(3) 0.020(3) 0.003(2) 0.003(2) 0.006(2)
C8 0.032(3) 0.037(3) 0.037(3) 0.014(3) 0.010(2) 0.005(3)
C9 0.038(3) 0.035(3) 0.024(3) 0.004(3) 0.003(2) 0.006(3)
C10 0.063(4) 0.037(4) 0.022(3) 0.000(3) 0.011(3) 0.014(3)
C11 0.030(3) 0.034(3) 0.030(3) 0.001(3) 0.003(2) 0.009(3)
C12 0.034(3) 0.046(4) 0.043(4) 0.004(3) 0.000(3) 0.018(3)
C13 0.028(3) 0.049(4) 0.072(5) 0.016(4) 0.001(3) 0.008(3)
C14 0.048(4) 0.062(5) 0.040(4) -0.012(3) -0.004(3) 0.025(3)
S21 0.0269(7) 0.0233(7) 0.0183(7) 0.0001(6) 0.0002(5) -0.0030(6)
S22 0.0317(7) 0.0260(8) 0.0173(7) -0.0010(6) 0.0022(5) -0.0015(6)
C21 0.030(3) 0.022(3) 0.019(3) 0.001(2) 0.000(2) 0.000(2)
C22 0.029(3) 0.018(3) 0.024(3) 0.001(2) -0.002(2) 0.006(2)
C23 0.028(3) 0.025(3) 0.021(3) -0.003(2) 0.000(2) 0.002(2)
C24 0.028(3) 0.021(3) 0.035(3) -0.002(2) -0.008(2) 0.006(2)
C25 0.026(3) 0.031(3) 0.025(3) 0.002(2) -0.002(2) -0.002(2)
C26 0.025(3) 0.026(3) 0.025(3) 0.001(2) -0.001(2) 0.001(2)
C27 0.027(3) 0.037(3) 0.024(3) -0.001(3) 0.003(2) -0.011(3)
C28 0.034(3) 0.052(4) 0.029(3) -0.005(3) 0.008(3) -0.013(3)
C29 0.041(3) 0.032(3) 0.023(3) 0.000(2) 0.002(2) -0.008(3)
C30 0.031(3) 0.037(3) 0.029(3) -0.005(3) 0.009(2) -0.002(3)
C31 0.026(3) 0.036(3) 0.029(3) -0.004(3) -0.003(2) 0.001(3)
C32 0.043(4) 0.045(4) 0.059(4) -0.015(3) -0.009(3) -0.005(3)
C33 0.036(3) 0.057(4) 0.053(4) -0.010(3) -0.002(3) -0.019(3)
C34 0.055(4) 0.054(4) 0.045(4) -0.003(3) -0.015(3) -0.012(3)
S41 0.0270(7) 0.0264(7) 0.0204(7) 0.0009(6) 0.0011(5) 0.0049(6)
S42 0.0292(7) 0.0249(7) 0.0193(7) -0.0011(6) 0.0007(5) -0.0036(6)
C41 0.029(3) 0.019(3) 0.027(3) 0.004(2) 0.003(2) -0.002(2)
C42 0.030(3) 0.018(3) 0.024(3) 0.005(2) -0.001(2) -0.003(2)
C43 0.036(3) 0.026(3) 0.025(3) -0.001(2) 0.001(2) -0.003(3)
C44 0.032(3) 0.022(3) 0.041(4) 0.002(3) -0.001(3) 0.000(2)
C45 0.026(3) 0.040(4) 0.049(4) -0.006(3) -0.003(3) 0.004(3)
C46 0.031(3) 0.031(3) 0.036(3) -0.004(3) 0.006(3) 0.000(3)
C47 0.030(3) 0.042(4) 0.039(4) -0.008(3) 0.007(3) 0.003(3)
C48 0.035(3) 0.043(4) 0.038(4) -0.009(3) 0.006(3) 0.006(3)
C49 0.035(4) 0.084(5) 0.057(5) -0.029(4) 0.008(3) 0.000(4)
C50 0.053(4) 0.045(4) 0.045(4) -0.008(3) 0.020(3) -0.013(3)
C51 0.033(3) 0.048(4) 0.043(4) -0.009(3) -0.013(3) -0.003(3)
C52 0.042(4) 0.068(5) 0.059(5) -0.025(4) -0.009(3) 0.002(4)
C53 0.047(4) 0.074(5) 0.039(4) -0.011(4) -0.012(3) -0.006(4)
C54 0.081(5) 0.051(5) 0.064(5) 0.001(4) -0.039(4) 0.010(4)
N60 0.033(2) 0.019(2) 0.027(3) 0.0024(19) 0.0011(19) 0.000(2)
C61 0.031(3) 0.032(3) 0.035(3) 0.001(3) -0.002(2) 0.009(3)
C62 0.039(3) 0.045(4) 0.038(4) 0.003(3) 0.003(3) 0.004(3)
C63 0.038(4) 0.101(6) 0.051(5) 0.001(4) 0.011(3) 0.004(4)
C64 0.063(5) 0.146(9) 0.079(6) -0.016(6) 0.004(5) 0.007(6)
C65 0.034(3) 0.022(3) 0.025(3) 0.005(2) 0.001(2) 0.008(2)
C66 0.046(4) 0.029(3) 0.030(3) -0.010(3) -0.007(3) 0.009(3)
C67 0.060(4) 0.040(4) 0.030(3) -0.011(3) -0.008(3) 0.007(3)
C68 0.046(4) 0.051(4) 0.028(3) -0.008(3) 0.000(3) 0.006(3)
C69 0.037(3) 0.021(3) 0.026(3) -0.001(2) -0.004(2) -0.001(2)
C70 0.041(3) 0.031(3) 0.024(3) 0.004(2) -0.002(2) 0.001(3)
C71 0.042(3) 0.032(3) 0.035(3) 0.000(3) -0.008(3) -0.001(3)
C72 0.067(4) 0.036(4) 0.036(4) -0.001(3) -0.010(3) -0.007(3)
C73 0.037(3) 0.019(3) 0.033(3) 0.002(2) -0.005(2) 0.000(3)
C74 0.036(3) 0.027(3) 0.032(3) 0.000(3) -0.001(2) 0.000(3)
C75 0.042(4) 0.029(3) 0.051(4) 0.000(3) -0.002(3) -0.003(3)
C76 0.052(4) 0.040(4) 0.057(4) 0.006(3) 0.009(3) -0.003(3)

loop_
_atom_type_symbol
_atom_type_description
_atom_type_scat_dispersion_real
_atom_type_scat_dispersion_imag
_atom_type_scat_source
C C 0.0033 0.0016 'International Tables Vol C Tables 4.2.6.8 and 6.1.1.4'
H H 0.0000 0.0000 'International Tables Vol C Tables 4.2.6.8 and 6.1.1.4'
N N 0.0061 0.0033 'International Tables Vol C Tables 4.2.6.8 and 6.1.1.4'
S S 0.1246 0.1234 'International Tables Vol C Tables 4.2.6.8 and 6.1.1.4'
Cr Cr 0.3209 0.6236 'International Tables Vol C Tables 4.2.6.8 and 6.1.1.4'

loop_
_geom_angle_atom_site_label_1
_geom_angle_atom_site_label_2
_geom_angle_atom_site_label_3
_geom_angle
S1 Cr1 S2 84.49(5)
S1 Cr1 S42 106.09(6)
S2 Cr1 S42 92.39(5)
S1 Cr1 S21 163.11(6)
S2 Cr1 S21 80.14(5)
S42 Cr1 S21 81.63(5)
S1 Cr1 S41 82.34(5)
S2 Cr1 S41 164.97(6)
S42 Cr1 S41 84.37(5)
S21 Cr1 S41 113.74(6)
S1 Cr1 S22 91.80(5)
S2 Cr1 S22 99.19(5)
S42 Cr1 S22 159.58(6)
S21 Cr1 S22 83.85(5)
S41 Cr1 S22 88.45(5)
C1 S1 Cr1 109.48(17)
C2 S2 Cr1 107.74(17)
C2 C1 C6 119.2(4)
C2 C1 S1 116.0(4)
C6 C1 S1 124.8(4)
C3 C2 C1 120.6(5)
C3 C2 S2 118.6(4)
C1 C2 S2 120.7(4)
C4 C3 C2 121.5(5)
C3 C4 C5 117.4(5)
C3 C4 C11 120.3(5)
C5 C4 C11 122.2(5)
C6 C5 C4 123.5(5)
C5 C6 C1 117.7(5)
C5 C6 C7 119.6(4)
C1 C6 C7 122.7(4)
C9 C7 C10 106.8(4)
C9 C7 C8 106.5(4)
C10 C7 C8 111.1(4)
C9 C7 C6 112.5(4)
C10 C7 C6 108.7(4)
C8 C7 C6 111.1(4)
C12 C11 C13 108.1(5)
C12 C11 C4 113.7(4)
C13 C11 C4 109.7(5)
C12 C11 C14 107.8(5)
C13 C11 C14 109.8(5)
C4 C11 C14 107.7(4)
C21 S21 Cr1 106.08(17)
C22 S22 Cr1 105.26(17)
C22 C21 C26 119.5(4)
C22 C21 S21 116.4(4)
C26 C21 S21 124.0(4)
C23 C22 C21 120.2(5)
C23 C22 S22 119.5(4)
C21 C22 S22 120.3(4)
C24 C23 C22 121.3(5)
C23 C24 C25 117.6(5)
C23 C24 C31 120.6(5)
C25 C24 C31 121.9(5)
C26 C25 C24 124.1(5)
C25 C26 C21 117.2(5)
C25 C26 C27 120.4(4)
C21 C26 C27 122.4(4)
C28 C27 C29 106.4(4)
C28 C27 C30 106.8(4)
C29 C27 C30 111.8(4)
C28 C27 C26 112.0(4)
C29 C27 C26 110.8(4)
C30 C27 C26 109.0(4)
C34 C31 C32 109.3(5)
C34 C31 C24 110.1(5)
C32 C31 C24 108.4(4)
C34 C31 C33 108.3(5)
C32 C31 C33 107.7(5)
C24 C31 C33 112.9(4)
C41 S41 Cr1 109.28(17)
C42 S42 Cr1 108.55(17)
C42 C41 C46 118.2(5)
C42 C41 S41 116.5(4)
C46 C41 S41 125.0(4)
C41 C42 C43 121.8(5)
C41 C42 S42 120.5(4)
C43 C42 S42 117.6(4)
C44 C43 C42 120.5(5)
C43 C44 C45 117.4(5)
C43 C44 C51 122.6(5)
C45 C44 C51 119.9(5)
C46 C45 C44 124.8(5)
C45 C46 C41 117.0(5)
C45 C46 C47 120.5(5)
C41 C46 C47 122.5(5)
C48 C47 C50 110.4(5)
C48 C47 C46 111.3(5)
C50 C47 C46 110.0(5)
C48 C47 C49 106.8(5)
C50 C47 C49 106.8(5)
C46 C47 C49 111.4(5)
C53 C51 C52 108.4(5)
C53 C51 C54 109.3(6)
C52 C51 C54 109.3(5)
C53 C51 C44 111.7(5)
C52 C51 C44 110.4(5)
C54 C51 C44 107.8(5)
C73 N60 C65 111.5(4)
C73 N60 C69 112.0(4)
C65 N60 C69 106.6(4)
C73 N60 C61 105.9(4)
C65 N60 C61 110.4(4)
C69 N60 C61 110.3(4)
C62 C61 N60 116.6(4)
C61 C62 C63 110.4(5)
C64 C63 C62 110.9(6)
N60 C65 C66 116.1(4)
C65 C66 C67 112.1(5)
C68 C67 C66 117.5(5)
C70 C69 N60 118.0(4)
C69 C70 C71 109.9(4)
C72 C71 C70 115.9(5)
N60 C73 C74 117.4(4)
C73 C74 C75 108.0(4)
C76 C75 C74 114.7(5)

loop_
_geom_bond_atom_site_label_1
_geom_bond_atom_site_label_2
_geom_bond_distance
Cr1 S1 2.2831(15)
Cr1 S2 2.2900(15)
Cr1 S42 2.2911(15)
Cr1 S21 2.3010(15)
Cr1 S41 2.3037(15)
Cr1 S22 2.3272(15)
S1 C1 1.754(5)
S2 C2 1.746(5)
C1 C2 1.408(7)
C1 C6 1.411(7)
C2 C3 1.401(7)
C3 C4 1.363(7)
C4 C5 1.410(7)
C4 C11 1.543(7)
C5 C6 1.397(7)
C6 C7 1.554(7)
C7 C9 1.530(7)
C7 C10 1.531(7)
C7 C8 1.545(7)
C11 C12 1.521(7)
C11 C13 1.527(8)
C11 C14 1.552(8)
S21 C21 1.756(5)
S22 C22 1.753(5)
C21 C22 1.412(7)
C21 C26 1.422(7)
C22 C23 1.399(7)
C23 C24 1.374(7)
C24 C25 1.404(7)
C24 C31 1.543(7)
C25 C26 1.385(7)
C26 C27 1.555(7)
C27 C28 1.535(7)
C27 C29 1.544(7)
C27 C30 1.544(7)
C31 C34 1.515(8)
C31 C32 1.534(8)
C31 C33 1.544(7)
S41 C41 1.757(5)
S42 C42 1.738(5)
C41 C42 1.406(7)
C41 C46 1.432(7)
C42 C43 1.409(7)
C43 C44 1.364(7)
C44 C45 1.408(8)
C44 C51 1.545(7)
C45 C46 1.386(8)
C46 C47 1.544(7)
C47 C48 1.530(8)
C47 C50 1.532(8)
C47 C49 1.549(8)
C51 C53 1.517(8)
C51 C52 1.528(8)
C51 C54 1.543(9)
N60 C73 1.515(6)
N60 C65 1.519(6)
N60 C69 1.518(6)
N60 C61 1.529(6)
C61 C62 1.511(7)
C62 C63 1.537(8)
C63 C64 1.510(10)
C65 C66 1.517(7)
C66 C67 1.520(8)
C67 C68 1.492(8)
C69 C70 1.507(7)
C70 C71 1.519(7)
C71 C72 1.505(7)
C73 C74 1.519(7)
C74 C75 1.538(7)
C75 C76 1.516(8)
